data_4002810
loop_
_publ_author_name
'Wang, Zhenbin'
'Chu, Iek-Heng'
'Zhou, Fei'
'Ong, Shyue Ping'

_publ_section_title
;
 Electronic Structure Descriptor for the Discovery of Narrow-Band
 Red-Emitting Phosphors
;
_journal_issue 11
_journal_name_full 'Chemistry of Materials'
_journal_page_first 4024
_journal_paper_doi 10.1021/acs.chemmater.6b01496
_journal_volume 28
_journal_year 2016
_chemical_formula_structural CaGeN2
_chemical_formula_sum 'Ca4 Ge4 N8'
_space_group_IT_number 122
_symmetry_Int_Tables_number 122
_symmetry_space_group_name_Hall 'I -4 2bw'
_symmetry_space_group_name_H-M 'I -4 2 d'
_cell_angle_alpha 90.00000000
_cell_angle_beta 90.00000000
_cell_angle_gamma 90.00000000
_cell_formula_units_Z 4
_cell_length_a 5.44751101
_cell_length_b 5.44751101
_cell_length_c 7.30755969
_cell_volume 216.855
_cod_data_source_file 57.cif
_cod_data_source_block CaGeN2
_cod_original_cell_volume 216.854582894
_cod_original_sg_symbol_H-M I-42d
_cod_database_code 4002810

loop_
_symmetry_equiv_pos_site_id
_symmetry_equiv_pos_as_xyz
1 'x, y, z'
2 'y, -x, -z'
3 '-x, -y, z'
4 '-y, x, -z'
5 'x, -y+1/2, -z+1/4'
6 'y, x+1/2, z+1/4'
7 '-x, y+1/2, -z+1/4'
8 '-y, -x+1/2, z+1/4'
9 'x+1/2, y+1/2, z+1/2'
10 'y+1/2, -x+1/2, -z+1/2'
11 '-x+1/2, -y+1/2, z+1/2'
12 '-y+1/2, x+1/2, -z+1/2'
13 'x+1/2, -y, -z+3/4'
14 'y+1/2, x, z+3/4'
15 '-x+1/2, y, -z+3/4'
16 '-y+1/2, -x, z+3/4'

loop_
_atom_site_aniso_type_symbol
_atom_site_aniso_U_11
_atom_site_aniso_U_22
_atom_site_aniso_U_33
_atom_site_aniso_U_12
_atom_site_aniso_U_13
_atom_site_aniso_U_23
Ge 0 0 0 0 0 0
Ca 0 0 0 0 0 0
N 0 0 0 0 0 0

loop_
_atom_site_type_symbol
_atom_site_label
_atom_site_symmetry_multiplicity
_atom_site_fract_x
_atom_site_fract_y
_atom_site_fract_z
_atom_site_occupancy
Ca Ca1 4 0.000000 0.000000 0.500000 1
Ge Ge2 4 0.000000 0.000000 0.000000 1
N N3 8 0.172044 0.750000 0.125000 1

_cod_struct_determination_method theoretical
